data_4304889
loop_
_publ_author_name
'Miguel A. Salvad\'o'
'Pilar Pertierra'
'Germ\'an R. Castro'
'Camino Trobajo'
'Jos\'e R. Garc\'ia'

_publ_section_title
;
Synthesis and Crystal Structure of Thorium Bis(hydrogenphosphate)
Monohydrate
;
_journal_name_full 'Inorganic Chemistry'
_journal_page_first 1246
_journal_page_last 1248
_journal_paper_doi 10.1021/ic702497x
_journal_volume 47
_journal_year 2008
_chemical_formula_sum 'O9 P2 Th'
_chemical_formula_weight 437.98
_space_group_IT_number 61
_symmetry_cell_setting orthorhombic
_symmetry_space_group_name_Hall '-P 2ac 2ab'
_symmetry_space_group_name_H-M 'P b c a'
_audit_author_name mass
_audit_creation_date 2007-10-05T11:39
_audit_creation_method 'from EXP file using GSAS2CIF'
_audit_update_record ' 2007-10-05T11:39  Initial CIF as created by GSAS2CIF'
_cell_angle_alpha 90.0
_cell_angle_beta 90.0
_cell_angle_gamma 90.0
_cell_formula_units_Z 8
_cell_length_a 9.19869(29)
_cell_length_b 18.6418(6)
_cell_length_c 8.78903(28)
_cell_volume 1507.14(8)
_computing_structure_refinement GSAS
_diffrn_radiation_polarisn_ratio 1.0
_diffrn_radiation_probe x-ray
_pd_calc_method 'Rietveld Refinement'
_pd_meas_2theta_range_inc 0.02
_pd_meas_2theta_range_max 59.98
_pd_meas_2theta_range_min 3.0
_pd_proc_2theta_range_inc 0.02
_pd_proc_2theta_range_max 59.94991
_pd_proc_2theta_range_min 2.96991
_pd_proc_info_datetime 2007-10-05T11:39:04
_pd_proc_ls_background_function
;   GSAS Background function number 2 with 25 terms.
 Cosine Fourier series
      1:   -4731.92     2:    5587.14     3:   -3442.52     4:    8768.56    
      5:   -6606.76     6:   -7077.28     7:    13412.1     8:   -5806.20    
      9:    1270.60    10:   -6566.20    11:    8350.11    12:   -1517.88    
     13:   -2157.68    14:   -2101.89    15:    4130.65    16:    1665.21    
     17:   -6580.13    18:    2850.36    19:    4340.62    20:   -5979.86    
     21:    1908.04    22:    1755.85    23:   -2069.24    24:    869.117    
     25:   -136.081    
;
_pd_proc_ls_peak_cutoff 0.01000
_pd_proc_ls_profile_function
;
 CW Profile function number 2 with  18 terms
 Profile coefficients for Simpson's rule integration of pseudovoigt function
 C.J. Howard (1982). J. Appl. Cryst.,15,615-620.
 P. Thompson, D.E. Cox & J.B. Hastings (1987). J. Appl. Cryst.,20,79-83.
 Peak tails are ignored  where the intensity is below 0.0100 times the peak
   Aniso. broadening axis   0.0   0.0   1.0
;
_pd_proc_ls_prof_R_factor 0.0867
_pd_proc_ls_prof_wR_expected 0.0960
_pd_proc_ls_prof_wR_factor 0.1173
_refine_ls_goodness_of_fit_all 1.23
_refine_ls_matrix_type full
_refine_ls_number_parameters 60
_refine_ls_number_restraints 0
_refine_ls_R_Fsqd_factor 0.09115
_refine_ls_shift/su_max 0.04
_refine_ls_shift/su_mean 0.01
_cod_data_source_file ic702497x-file002.cif
_cod_data_source_block THP4_SINC_publ
_cod_depositor_comments
;
The following automatic conversions were performed:
'_geom_angle_publ_flag' value 'N' changed to 'n' according to
'/home/saulius/struct/CIF-dictionaries/cif_core.dic' dictionary named
'cif_core.dic' version 2.4.1 from 2010-06-29 (39
times).

'_geom_bond_publ_flag' value 'N' changed to 'n' according to
'/home/saulius/struct/CIF-dictionaries/cif_core.dic' dictionary named
'cif_core.dic' version 2.4.1 from 2010-06-29 (32 times).

Automatic conversion script
Id: cif_fix_enum 1527 2010-12-29 10:47:43Z saulius 
;
_cod_original_cell_volume 1507.15(12)
_cod_database_code 4304889

loop_
_symmetry_equiv_pos_site_id
_symmetry_equiv_pos_as_xyz
1 +x,+y,+z
2 -x+1/2,+y+1/2,+z
3 +x,-y+1/2,+z+1/2
4 -x+1/2,-y,+z+1/2
-1 -x,-y,-z
-2 +x+1/2,-y+1/2,-z
-3 -x,+y+1/2,-z+1/2
-4 +x+1/2,+y,-z+1/2

loop_
_atom_site_type_symbol
_atom_site_label
_atom_site_fract_x
_atom_site_fract_y
_atom_site_fract_z
_atom_site_occupancy
_atom_site_thermal_displace_type
_atom_site_U_iso_or_equiv
_atom_site_symmetry_multiplicity
Th Th 0.37319(17) 0.37213(8) 0.0036(4) 1.0 Uiso 0.0176(5) 8
P P1 0.0875(11) 1.0330(6) 0.2463(12) 1.0 Uiso 0.0176(5) 8
O O11 0.1998(19) 1.0477(10) 0.3709(19) 1.0 Uiso 0.0176(5) 8
O O12 0.0681(23) 1.1003(9) 0.1486(20) 1.0 Uiso 0.0176(5) 8
O O13 -0.0580(15) 1.0131(11) 0.3193(25) 1.0 Uiso 0.0176(5) 8
O O14 0.1398(24) 0.9710(9) 0.1462(20) 1.0 Uiso 0.0176(5) 8
P P2 0.4923(11) 0.3118(6) 0.4088(11) 1.0 Uiso 0.0176(5) 8
O O21 0.4385(21) 0.3549(10) 0.5460(16) 1.0 Uiso 0.0176(5) 8
O O22 0.4018(21) 0.3313(11) 0.2687(16) 1.0 Uiso 0.0176(5) 8
O O23 0.4767(23) 0.2316(6) 0.4415(24) 1.0 Uiso 0.0176(5) 8
O O24 0.6522(13) 0.3295(11) 0.3787(23) 1.0 Uiso 0.0176(5) 8
O OW 0.2628(35) 0.1836(20) -0.717(4) 1.0 Uiso 0.0176(5) 8

loop_
_atom_type_symbol
_atom_type_number_in_cell
_atom_type_scat_dispersion_real
_atom_type_scat_dispersion_imag
_atom_type_scat_Cromer_Mann_a1
_atom_type_scat_Cromer_Mann_a2
_atom_type_scat_Cromer_Mann_a3
_atom_type_scat_Cromer_Mann_a4
_atom_type_scat_Cromer_Mann_b1
_atom_type_scat_Cromer_Mann_b2
_atom_type_scat_Cromer_Mann_b3
_atom_type_scat_Cromer_Mann_b4
_atom_type_scat_Cromer_Mann_c
_atom_type_scat_source
Th 8.0 0.000 0.000 35.5645 0.56336 23.4219 3.46204 12.7473 17.8309 4.80703 99.1722 13.4314 International_Tables_Vol_C
P 16.0 0.000 0.000 6.43450 1.90670 4.17910 27.1570 1.78000 0.52600 1.49080 68.1645 1.11490 International_Tables_Vol_C
O 72.0 0.000 0.000 3.04850 13.2771 2.28680 5.70110 1.54630 0.32390 0.86700 32.9089 0.25080 International_Tables_Vol_C

loop_
_diffrn_radiation_wavelength
_diffrn_radiation_wavelength_wt
_diffrn_radiation_type
_diffrn_radiation_wavelength_id
0.826486 1.000 K\a~1~ 1
0.826486 1.000 K\a~2~ 2

loop_
_geom_angle_atom_site_label_1
_geom_angle_atom_site_label_2
_geom_angle_atom_site_label_3
_geom_angle
_geom_angle_site_symmetry_1
_geom_angle_site_symmetry_2
_geom_angle_site_symmetry_3
_geom_angle_publ_flag
O11 Th O12 95.3(7) 3_564 . -2_675 n
O11 Th O14 74.4(7) 3_564 . 2_545 n
O11 Th O22 134.4(7) 3_564 . 1_555 n
O11 Th O23 133.2(7) 3_564 . 3_554 n
O11 Th O24 81.8(7) 3_564 . -4_556 n
O11 Th OW 67.2(10) 3_564 . 3_555 n
O12 Th O14 100.6(5) -2_675 . 2_545 n
O12 Th O22 122.4(7) -2_675 . 1_555 n
O12 Th O23 73.6(7) -2_675 . 3_554 n
O12 Th O24 168.7(7) -2_675 . -4_556 n
O12 Th OW 87.6(9) -2_675 . 3_555 n
O14 Th O22 74.3(7) 2_545 . 1_555 n
O14 Th O23 151.5(8) 2_545 . 3_554 n
O14 Th O24 89.2(8) 2_545 . -4_556 n
O14 Th OW 141.4(10) 2_545 . 3_555 n
O22 Th O23 85.3(8) 1_555 . 3_554 n
O22 Th O24 65.4(7) 1_555 . -4_556 n
O22 Th OW 131.9(10) 1_555 . 3_555 n
O23 Th O24 100.3(9) 3_554 . -4_556 n
O23 Th OW 67.0(10) 3_554 . 3_555 n
O24 Th OW 81.2(9) -4_556 . 3_555 n
O11 P1 O12 109.5124(14) 1_555 . 1_555 n
O11 P1 O13 109.5106(22) 1_555 . 1_555 n
O11 P1 O14 109.5110(16) 1_555 . 1_555 n
O12 P1 O13 109.4271(11) 1_555 . 1_555 n
O12 P1 O14 109.4277(23) 1_555 . 1_555 n
O13 P1 O14 109.4384(13) 1_555 . 1_555 n
Th O11 P1 151.6(11) 3_565 . 1_555 n
Th O12 P1 127.0(11) -2_564 . 1_555 n
Th O14 P1 158.4(13) 2_555 . 1_555 n
O21 P2 O22 109.5128(20) 1_555 . 1_555 n
O21 P2 O23 109.5103(16) 1_555 . 1_555 n
O21 P2 O24 109.5110(8) 1_555 . 1_555 n
O22 P2 O23 109.4273(5) 1_555 . 1_555 n
O22 P2 O24 109.4278(16) 1_555 . 1_555 n
O23 P2 O24 109.43810(30) 1_555 . 1_555 n
Th O22 P2 153.2(11) 1_555 . 1_555 n
Th O23 P2 159.5(12) 3_555 . 1_555 n
Th O24 P2 143.7(11) -4_656 . 1_555 n

loop_
_geom_bond_atom_site_label_1
_geom_bond_atom_site_label_2
_geom_bond_distance
_geom_bond_site_symmetry_1
_geom_bond_site_symmetry_2
_geom_bond_publ_flag
Th P1 3.441(11) . -2_565 n
Th O11 2.478(13) . 3_564 n
Th O12 2.295(18) . -2_565 n
Th O14 2.232(12) . 2_545 n
Th O22 2.465(14) . 1_555 n
Th O23 2.224(12) . 3_554 n
Th O24 2.415(15) . -4_455 n
Th OW 2.420(35) . 3_555 n
P1 Th 3.441(11) . -2_465 n
P1 O11 1.530000(30) . 1_555 n
P1 O12 1.52987(4) . 1_555 n
P1 O13 1.53002(4) . 1_555 n
P1 O14 1.530020(30) . 1_555 n
O11 Th 2.478(13) . 3_565 n
O11 P1 1.530000(30) . 1_555 n
O12 Th 2.295(18) . -2_465 n
O12 P1 1.52987(4) . 1_555 n
O13 P1 1.53002(4) . 1_555 n
O14 Th 2.232(12) . 2_555 n
O14 P1 1.530020(30) . 1_555 n
P2 O21 1.530000(30) . 1_555 n
P2 O22 1.52986(4) . 1_555 n
P2 O23 1.53004(4) . 1_555 n
P2 O24 1.53002(4) . 1_555 n
O21 P2 1.530000(30) . 1_555 n
O22 Th 2.465(14) . 1_555 n
O22 P2 1.52986(4) . 1_555 n
O23 Th 2.224(12) . 3_555 n
O23 P2 1.53004(4) . 1_555 n
O24 Th 2.415(15) . -4_555 n
O24 P2 1.53002(4) . 1_555 n
OW Th 2.420(35) . 3_554 n
